data_2020368
loop_
_publ_author_name
'Moqine, A.'
'Boukhari, A.'
'Holt, E.M.'

_publ_section_title
;
 Structure of BaCuP2O7
;
_journal_name_full 'Acta Crystallographica C (39,1983-)'
_journal_page_first 2294
_journal_page_last 2297
_journal_volume 47
_journal_year 1991
_chemical_formula_sum 'Ba Cu O7 P2'
_chemical_name_systematic 'Ba Cu (P2 O7)'
_space_group_IT_number 2
_symmetry_space_group_name_Hall '-P 1'
_symmetry_space_group_name_H-M 'P -1'
_cell_angle_alpha 90.83
_cell_angle_beta 95.58
_cell_angle_gamma 103
_cell_formula_units_Z 2
_cell_length_a 7.353
_cell_length_b 7.578
_cell_length_c 5.231
_cell_volume 282.462
_citation_journal_id_ASTM ACSCEE
_cod_data_source_file Moqine_ACSCEE_1991_1592.cif
_cod_data_source_block Ba1Cu1O7P2
_cod_original_cell_volume 282.4617
_cod_original_formula_sum 'Ba1 Cu1 O7 P2'
_cod_database_code 2020368

loop_
_symmetry_equiv_pos_as_xyz
x,y,z
-x,-y,-z

loop_
_atom_site_label
_atom_site_type_symbol
_atom_site_fract_x
_atom_site_fract_y
_atom_site_fract_z
_atom_site_occupancy
_atom_site_U_iso_or_equiv
O5 O-2 0.2823 0.4009 -0.4394 1 0.0
Ba1 Ba+2 0.2241 0.0736 -0.2023 1 0.0
O7 O-2 0.3276 0.4117 0.0877 1 0.0
O6 O-2 0.0198 0.2527 0.2258 1 0.0
Cu1 Cu+2 -0.3582 0.401 0.1848 1 0.0
O1 O-2 0.3847 0.7901 -0.4367 1 0.0
O2 O-2 0.1567 0.9286 0.2903 1 0.0
P2 P+5 0.187 0.4029 0.2883 1 0.0
P1 P+5 0.2673 0.7849 0.3046 1 0.0
O4 O-2 0.1206 0.5921 0.2692 1 0.0
O3 O-2 0.3892 0.7956 0.0814 1 0.0
